data_4345871
loop_
_publ_author_name
'Ohtani, Ryo'
'Grosjean, Arnaud'
'Ishikawa, Ryuta'
'Yamamoto, Riho'
'Nakamura, Masaaki'
'Clegg, Jack K.'
'Hayami, Shinya'

_publ_section_title
;
 Zero in-Plane Thermal Expansion in Guest-Tunable 2D Coordination
 Polymers.
;
_journal_issue 11
_journal_name_full 'Inorganic chemistry'
_journal_page_first 6225
_journal_page_last 6233
_journal_paper_doi 10.1021/acs.inorgchem.7b00282
_journal_volume 56
_journal_year 2017
_chemical_formula_moiety 'C38 H28 Mn3 N10 O4'
_chemical_formula_sum 'C38 H28 Mn3 N10 O4'
_chemical_formula_weight 853.52
_space_group_crystal_system tetragonal
_space_group_IT_number 130
_space_group_name_Hall '-P 4a 2ac'
_space_group_name_H-M_alt 'P 4/n c c'
_symmetry_space_group_name_Hall '-P 4a 2ac'
_symmetry_space_group_name_H-M 'P 4/n c c :2'
_atom_sites_solution_hydrogens geom
_atom_sites_solution_primary direct
_atom_sites_solution_secondary difmap
_cell_angle_alpha 90.0000
_cell_angle_beta 90.0000
_cell_angle_gamma 90.0000
_cell_formula_units_Z 4
_cell_length_a 14.360(4)
_cell_length_b 14.360(4)
_cell_length_c 18.449(6)
_cell_measurement_reflns_used 9320
_cell_measurement_temperature 340
_cell_measurement_theta_max 30.53
_cell_measurement_theta_min 1.80
_cell_volume 3804.4(19)
_computing_cell_refinement CrystalClear
_computing_data_collection 'CrystalClear (Rigaku Inc., 2008)'
_computing_data_reduction CrystalClear
_computing_molecular_graphics 'CrystalStructure 4.1'
_computing_publication_material 'CrystalStructure 4.1 (Rigaku, 2014)'
_computing_structure_refinement 'SHELXL2013 (Sheldrick, 2008)'
_computing_structure_solution 'SIR2004 (Burla, et al., 2005)'
_diffrn_ambient_temperature 340
_diffrn_detector_area_resol_mean 14.222
_diffrn_measured_fraction_theta_full 0.995
_diffrn_measured_fraction_theta_max 0.995
_diffrn_measurement_device_type 'Rigaku Saturn724'
_diffrn_measurement_method \w
_diffrn_radiation_type 'Mo K\a'
_diffrn_radiation_wavelength 0.71075
_diffrn_reflns_av_R_equivalents 0.0578
_diffrn_reflns_Laue_measured_fraction_full 0.995
_diffrn_reflns_Laue_measured_fraction_max 0.995
_diffrn_reflns_limit_h_max 17
_diffrn_reflns_limit_h_min -17
_diffrn_reflns_limit_k_max 18
_diffrn_reflns_limit_k_min -13
_diffrn_reflns_limit_l_max 23
_diffrn_reflns_limit_l_min -16
_diffrn_reflns_number 11809
_diffrn_reflns_point_group_measured_fraction_full 0.995
_diffrn_reflns_point_group_measured_fraction_max 0.995
_diffrn_reflns_theta_full 25.242
_diffrn_reflns_theta_max 27.429
_diffrn_reflns_theta_min 3.359
_diffrn_standards_number 0
_exptl_absorpt_coefficient_mu 1.034
_exptl_absorpt_correction_T_max 0.813
_exptl_absorpt_correction_T_min 0.542
_exptl_absorpt_correction_type multi-scan
_exptl_absorpt_process_details 'REQAB (Rigaku, 1998)'
_exptl_crystal_colour colorless
_exptl_crystal_density_diffrn 1.490
_exptl_crystal_density_method 'not measured'
_exptl_crystal_description prism
_exptl_crystal_F_000 1732.00
_exptl_crystal_size_max 0.200
_exptl_crystal_size_mid 0.200
_exptl_crystal_size_min 0.200
_refine_diff_density_max 0.39
_refine_diff_density_min -0.34
_refine_ls_extinction_method none
_refine_ls_goodness_of_fit_ref 1.258
_refine_ls_hydrogen_treatment constr
_refine_ls_number_parameters 129
_refine_ls_number_reflns 2171
_refine_ls_number_restraints 0
_refine_ls_R_factor_all 0.1097
_refine_ls_R_factor_gt 0.0894
_refine_ls_shift/su_max 0.000
_refine_ls_structure_factor_coef Fsqd
_refine_ls_weighting_details 'w = 1/[\s^2^(Fo^2^)+(0.0567P)^2^+5.0244P] where P=(Fo^2^+2Fc^2^)/3'
_refine_ls_weighting_scheme calc
_refine_ls_wR_factor_gt 0.1705
_refine_ls_wR_factor_ref 0.1812
_reflns_number_gt 1815
_reflns_number_total 2171
_reflns_threshold_expression F^2^>2.0\s(F^2^)
_cod_data_source_file ic7b00282_si_011.cif
_cod_data_source_block Ohtani8
_cod_depositor_comments 'Adding full bibliography for 4345866--4345871.cif.'
_cod_original_cell_volume 3804.3(19)
_cod_database_code 4345871
_shelxl_res_file
;

    shelxl.res created by SHELXL-2014/7

TITL Ohtani8
CELL  0.71075 14.35980 14.35980 18.44940 90.00000 90.00000 90.00000
ZERR  4 0.00410 0.00410 0.00580 0.00000 0.00000 0.00000
LATT 1
SYMM .50-Y,    +X,    +Z
SYMM .50-X, .50-Y,    +Z
SYMM    +Y, .50-X,    +Z
SYMM .50-X,    +Y, .50+Z
SYMM    +Y,    +X, .50+Z
SYMM    +X, .50-Y, .50+Z
SYMM .50-Y, .50-X, .50+Z
SFAC C H N O MN
UNIT 152 112 40 16 12
L.S. 10
FMAP 2
PLAN -25
WPDB -2
HTAB
BOND $H
CONF
LIST 4
TEMP 67.1
ACTA
SIZE 0.200 0.200 0.200
WGHT    0.056700    5.024400
FVAR       0.98626
MN1   5    0.750000   -0.250000    0.827363    10.25000    0.03650    0.03650 =
         0.04080    0.00000    0.00000    0.00000
MN2   5    0.549644    0.049644    0.750000    10.50000    0.03511    0.03511 =
         0.06225    0.00032   -0.00032   -0.00195
O1    4    0.583710    0.140456    0.819795    11.00000    0.05340    0.04609 =
         0.06725   -0.00629   -0.00176   -0.01115
N1    3    0.646166   -0.059496    0.802854    11.00000    0.05748    0.04762 =
         0.11707    0.01778   -0.01075    0.00986
N2    3    0.750000   -0.250000    0.908943    10.25000    0.06587    0.06587 =
         0.04726    0.00000    0.00000    0.00000
N3    3    0.445834    0.003722    0.811803    11.00000    0.05853    0.06412 =
         0.06546   -0.01391    0.01462   -0.02310
N4    3    0.750000   -0.250000    0.702284    10.25000    0.12710    0.12710 =
         0.05725    0.00000    0.00000    0.00000
C1    1    0.684327   -0.128158    0.812830    11.00000    0.04076    0.04722 =
         0.06678    0.00681   -0.00723   -0.00443
C2    1    0.552921    0.151256    0.886571    11.00000    0.04998    0.04212 =
         0.06670    0.00020   -0.01187    0.00588
C3    1    0.594360    0.218449    0.931814    11.00000    0.05662    0.04390 =
         0.07371   -0.00188   -0.01736   -0.00200
AFIX  43
H3    2    0.643095    0.254422    0.913976    11.00000   -1.20000
AFIX   0
C4    1    0.564359    0.232075    1.001832    11.00000    0.08659    0.04697 =
         0.07973   -0.01721   -0.02342    0.00115
AFIX  43
H4    2    0.593845    0.276779    1.030180    11.00000   -1.20000
AFIX   0
C5    1    0.492467    0.181943    1.031163    11.00000    0.09882    0.08263 =
         0.08221   -0.02662    0.00660   -0.00195
AFIX  43
H5    2    0.473035    0.192830    1.078496    11.00000   -1.20000
AFIX   0
C6    1    0.449932    0.115863    0.989789    11.00000    0.09534    0.09331 =
         0.08213   -0.02467    0.01757   -0.02452
AFIX  43
H6    2    0.401395    0.081070    1.009294    11.00000   -1.20000
AFIX   0
C7    1    0.478685    0.099433    0.917382    11.00000    0.06731    0.06415 =
         0.06943   -0.02066    0.01142   -0.01653
C8    1    0.428285    0.029600    0.876949    11.00000    0.06918    0.08272 =
         0.08261   -0.01531    0.02616   -0.03397
AFIX  43
H8    2    0.378608    0.000776    0.900245    11.00000   -1.20000
AFIX   0
C9    1    0.385314   -0.064660    0.775668    11.00000    0.09246    0.12661 =
         0.10995   -0.05686    0.04113   -0.07242
AFIX  23
H9A   2    0.359704   -0.107067    0.811409    11.00000   -1.20000
H9B   2    0.333937   -0.032699    0.752295    11.00000   -1.20000
AFIX   0
C10   1    0.750000   -0.250000    0.643235    10.25000    0.07931    0.07931 =
         0.04714    0.00000    0.00000    0.00000
C11   1    0.750000   -0.250000    0.565004    10.25000    0.25157    0.25157 =
         0.04362    0.00000    0.00000    0.00000
HKLF 4
 
REM  Ohtani8
REM R1 =  0.0894 for    1815 Fo > 4sig(Fo)  and  0.1097 for all    2171 data
REM    129 parameters refined using      0 restraints
 
END  
     
WGHT      0.0564      5.0562 

REM No hydrogen bonds found for HTAB generation

REM Highest difference peak  0.391,  deepest hole -0.335,  1-sigma level  0.077
Q1    1   0.4456 -0.1237  0.7867  11.00000  0.05    0.39
Q2    1   0.6641 -0.0512  0.7518  11.00000  0.05    0.35
Q3    1   0.7525 -0.2176  0.5308  11.00000  0.05    0.32
Q4    1   0.3727 -0.0553  0.7717  11.00000  0.05    0.28
Q5    1   0.7413 -0.0320  0.8268  11.00000  0.05    0.27
Q6    1   0.7338 -0.0550  0.7311  11.00000  0.05    0.27
Q7    1   0.6728 -0.1024  0.7728  11.00000  0.05    0.27
Q8    1   0.6356  0.0044  0.7530  11.00000  0.05    0.25
Q9    1   0.7610 -0.0464  0.7755  11.00000  0.05    0.24
Q10   1   0.8396 -0.2196  0.5611  11.00000  0.05    0.24
Q11   1   0.7500 -0.2500  0.9900  10.25000  0.05    0.23
Q12   1   0.7585 -0.0164  0.7592  11.00000  0.05    0.23
Q13   1   0.3293  0.0263  0.7366  11.00000  0.05    0.23
Q14   1   0.2978  0.0016  0.6906  11.00000  0.05    0.23
Q15   1   0.2842 -0.0185  0.6881  11.00000  0.05    0.23
Q16   1   0.6883 -0.1777  0.8267  11.00000  0.05    0.22
Q17   1   0.7630 -0.1584  0.8209  11.00000  0.05    0.22
Q18   1   0.7480 -0.0595  0.8202  11.00000  0.05    0.22
Q19   1   0.7500  0.2500  0.2500  10.25000  0.05    0.21
Q20   1   0.4673  0.0223  1.0000  11.00000  0.05    0.21
Q21   1   0.6762 -0.2274  0.5602  11.00000  0.05    0.21
Q22   1   0.7380  0.0273  0.8569  11.00000  0.05    0.21
Q23   1   0.7260 -0.0976  0.8293  11.00000  0.05    0.20
Q24   1   0.7206 -0.0475  0.6779  11.00000  0.05    0.20
Q25   1   0.3148  0.0252  0.6961  11.00000  0.05    0.20
;

loop_
_symmetry_equiv_pos_site_id
_space_group_symop_operation_xyz
1 +X,+Y,+Z
2 1/2-Y,+X,+Z
3 1/2-X,1/2-Y,+Z
4 +Y,1/2-X,+Z
5 1/2-X,+Y,1/2+Z
6 +Y,+X,1/2+Z
7 +X,1/2-Y,1/2+Z
8 1/2-Y,1/2-X,1/2+Z
9 -X,-Y,-Z
10 1/2+Y,-X,-Z
11 1/2+X,1/2+Y,-Z
12 -Y,1/2+X,-Z
13 1/2+X,-Y,1/2-Z
14 -Y,-X,1/2-Z
15 -X,1/2+Y,1/2-Z
16 1/2+Y,1/2+X,1/2-Z

loop_
_atom_site_label
_atom_site_type_symbol
_atom_site_fract_x
_atom_site_fract_y
_atom_site_fract_z
_atom_site_U_iso_or_equiv
_atom_site_adp_type
_atom_site_occupancy
_atom_site_site_symmetry_multiplicity
_atom_site_calc_flag
_atom_site_refinement_flags
Mn1 Mn 0.75 -0.25 0.82736(7) 0.0379(4) Uani 1 4 d .
Mn2 Mn 0.54964(5) 0.04964(5) 0.75 0.0442(3) Uani 1 8 d .
O1 O 0.5837(2) 0.1405(2) 0.81979(19) 0.0556(9) Uani 1 16 d .
N1 N 0.6462(3) -0.0595(3) 0.8028(3) 0.0741(15) Uani 1 16 d .
N2 N 0.75 -0.25 0.9089(4) 0.060(2) Uani 1 4 d .
N3 N 0.4458(3) 0.0037(3) 0.8118(2) 0.0627(12) Uani 1 16 d .
N4 N 0.75 -0.25 0.7023(6) 0.104(4) Uani 1 4 d .
C1 C 0.6843(3) -0.1282(3) 0.8128(3) 0.0516(12) Uani 1 16 d .
C2 C 0.5529(3) 0.1513(3) 0.8866(3) 0.0529(12) Uani 1 16 d .
C3 C 0.5944(4) 0.2185(3) 0.9318(3) 0.0581(13) Uani 1 16 d .
C4 C 0.5644(5) 0.2321(4) 1.0018(3) 0.0711(17) Uani 1 16 d .
C5 C 0.4925(5) 0.1819(5) 1.0312(4) 0.088(2) Uani 1 16 d .
C6 C 0.4499(5) 0.1159(5) 0.9898(4) 0.090(2) Uani 1 16 d .
C7 C 0.4787(4) 0.0994(4) 0.9174(3) 0.0670(15) Uani 1 16 d .
C8 C 0.4283(4) 0.0296(5) 0.8770(3) 0.0782(19) Uani 1 16 d .
C9 C 0.3853(5) -0.0647(6) 0.7757(4) 0.110(3) Uani 1 16 d .
C10 C 0.75 -0.25 0.6432(6) 0.069(3) Uani 1 4 d .
C11 C 0.75 -0.25 0.5650(8) 0.182(11) Uani 1 4 d .
H3 H 0.64309 0.25442 0.91398 0.0697 Uiso 1 16 calc R
H4 H 0.59384 0.27678 1.03018 0.0853 Uiso 1 16 calc R
H5 H 0.47304 0.19283 1.0785 0.1055 Uiso 1 16 calc R
H6 H 0.4014 0.08107 1.00929 0.1083 Uiso 1 16 calc R
H8 H 0.37861 0.00078 0.90025 0.0938 Uiso 1 16 calc R
H9A H 0.3597 -0.10707 0.81141 0.1316 Uiso 1 16 calc R
H9B H 0.33394 -0.0327 0.75229 0.1316 Uiso 1 16 calc R

loop_
_atom_site_aniso_label
_atom_site_aniso_U_11
_atom_site_aniso_U_22
_atom_site_aniso_U_33
_atom_site_aniso_U_12
_atom_site_aniso_U_13
_atom_site_aniso_U_23
Mn1 0.0365(5) 0.0365(5) 0.0408(7) 0.0000 0.0000 0.0000
Mn2 0.0351(4) 0.0351(4) 0.0623(7) -0.0019(4) -0.0003(3) 0.0003(3)
O1 0.053(2) 0.0461(19) 0.067(2) -0.0112(15) -0.0018(18) -0.0063(17)
N1 0.057(3) 0.048(3) 0.117(4) 0.010(2) -0.011(3) 0.018(3)
N2 0.066(3) 0.066(3) 0.047(4) 0.0000 0.0000 0.0000
N3 0.059(3) 0.064(3) 0.065(3) -0.023(2) 0.015(2) -0.014(2)
N4 0.127(7) 0.127(7) 0.057(6) 0.0000 0.0000 0.0000
C1 0.041(3) 0.047(3) 0.067(3) -0.004(2) -0.007(2) 0.007(2)
C2 0.050(3) 0.042(3) 0.067(3) 0.006(2) -0.012(3) 0.000(2)
C3 0.057(3) 0.044(3) 0.074(4) -0.002(2) -0.017(3) -0.002(3)
C4 0.087(5) 0.047(3) 0.080(4) 0.001(3) -0.023(3) -0.017(3)
C5 0.099(5) 0.083(5) 0.082(5) -0.002(4) 0.007(4) -0.027(4)
C6 0.095(5) 0.093(5) 0.082(4) -0.025(4) 0.018(4) -0.025(4)
C7 0.067(4) 0.064(3) 0.069(3) -0.017(3) 0.011(3) -0.021(3)
C8 0.069(4) 0.083(4) 0.083(4) -0.034(3) 0.026(3) -0.015(3)
C9 0.092(5) 0.127(6) 0.110(6) -0.072(5) 0.041(4) -0.057(5)
C10 0.079(5) 0.079(5) 0.047(6) 0.0000 0.0000 0.0000
C11 0.252(17) 0.252(17) 0.044(8) 0.0000 0.0000 0.0000

loop_
_atom_type_symbol
_atom_type_description
_atom_type_scat_dispersion_real
_atom_type_scat_dispersion_imag
_atom_type_scat_source
C C 0.0033 0.0016
;
International Tables for Crystallography
(Vol. C, Tables 4.2.6.8 and 6.1.1.4)
;
H H 0.0000 0.0000
;
International Tables for Crystallography
(Vol. C, Table 6.1.1.4)
;
N N 0.0061 0.0033
;
International Tables for Crystallography
(Vol. C, Tables 4.2.6.8 and 6.1.1.4)
;
O O 0.0106 0.0060
;
International Tables for Crystallography
(Vol. C, Tables 4.2.6.8 and 6.1.1.4)
;
Mn Mn 0.3368 0.7283
;
International Tables for Crystallography
(Vol. C, Tables 4.2.6.8 and 6.1.1.4)
;

loop_
_geom_angle_atom_site_label_1
_geom_angle_atom_site_label_2
_geom_angle_atom_site_label_3
_geom_angle
_geom_angle_publ_flag
_geom_angle_site_symmetry_1
_geom_angle_site_symmetry_3
N2 Mn1 N4 180.000(4) yes . .
N2 Mn1 C1 97.68(15) yes . .
N2 Mn1 C1 97.68(15) yes . 2_545
N2 Mn1 C1 97.68(15) yes . 3_645
N2 Mn1 C1 97.68(15) yes . 4_655
N4 Mn1 C1 82.32(15) yes . .
N4 Mn1 C1 82.32(15) yes . 2_545
N4 Mn1 C1 82.32(15) yes . 3_645
N4 Mn1 C1 82.32(15) yes . 4_655
C1 Mn1 C1 88.98(19) yes . 2_545
C1 Mn1 C1 164.6(2) yes . 3_645
C1 Mn1 C1 88.98(19) yes . 4_655
C1 Mn1 C1 88.98(19) yes 2_545 3_645
C1 Mn1 C1 164.6(2) yes 2_545 4_655
C1 Mn1 C1 88.98(19) yes 3_645 4_655
O1 Mn2 O1 96.09(15) yes . 16_546
O1 Mn2 N1 91.44(16) yes . .
O1 Mn2 N1 92.81(17) yes . 16_546
O1 Mn2 N3 91.84(17) yes . .
O1 Mn2 N3 171.81(17) yes . 16_546
O1 Mn2 N1 92.81(17) yes 16_546 .
O1 Mn2 N1 91.44(16) yes 16_546 16_546
O1 Mn2 N3 171.81(17) yes 16_546 .
O1 Mn2 N3 91.84(17) yes 16_546 16_546
N1 Mn2 N1 173.64(17) yes . 16_546
N1 Mn2 N3 89.02(18) yes . .
N1 Mn2 N3 86.12(18) yes . 16_546
N1 Mn2 N3 86.12(18) yes 16_546 .
N1 Mn2 N3 89.02(18) yes 16_546 16_546
N3 Mn2 N3 80.31(19) yes . 16_546
Mn2 O1 C2 129.0(3) yes . .
Mn2 N1 C1 160.3(5) yes . .
Mn2 N3 C8 126.0(4) yes . .
Mn2 N3 C9 113.8(4) yes . .
C8 N3 C9 120.1(5) yes . .
Mn1 N4 C10 180.000(6) yes . .
Mn1 C1 N1 178.2(5) yes . .
O1 C2 C3 119.5(4) yes . .
O1 C2 C7 124.4(5) yes . .
C3 C2 C7 116.1(5) yes . .
C2 C3 C4 121.5(5) yes . .
C3 C4 C5 122.2(6) yes . .
C4 C5 C6 118.9(6) yes . .
C5 C6 C7 120.9(6) yes . .
C2 C7 C6 120.6(5) yes . .
C2 C7 C8 122.3(5) yes . .
C6 C7 C8 117.1(5) yes . .
N3 C8 C7 125.9(6) yes . .
N3 C9 C9 110.4(6) yes . 16_546
N4 C10 C11 180.000 yes . .
C2 C3 H3 119.280 no . .
C4 C3 H3 119.266 no . .
C3 C4 H4 118.927 no . .
C5 C4 H4 118.921 no . .
C4 C5 H5 120.572 no . .
C6 C5 H5 120.575 no . .
C5 C6 H6 119.569 no . .
C7 C6 H6 119.558 no . .
N3 C8 H8 117.051 no . .
C7 C8 H8 117.040 no . .
N3 C9 H9A 109.575 no . .
N3 C9 H9B 109.572 no . .
C9 C9 H9A 109.567 no 16_546 .
C9 C9 H9B 109.561 no 16_546 .
H9A C9 H9B 108.121 no . .

loop_
_geom_bond_atom_site_label_1
_geom_bond_atom_site_label_2
_geom_bond_distance
_geom_bond_publ_flag
_geom_bond_site_symmetry_2
Mn1 N2 1.504(8) yes .
Mn1 N4 2.307(11) yes .
Mn1 C1 2.006(5) yes .
Mn1 C1 2.006(5) yes 2_545
Mn1 C1 2.006(5) yes 3_645
Mn1 C1 2.006(5) yes 4_655
Mn2 O1 1.897(3) yes .
Mn2 O1 1.897(3) yes 16_546
Mn2 N1 2.308(5) yes .
Mn2 N1 2.308(5) yes 16_546
Mn2 N3 1.989(4) yes .
Mn2 N3 1.989(4) yes 16_546
O1 C2 1.318(6) yes .
N1 C1 1.143(7) yes .
N3 C8 1.283(8) yes .
N3 C9 1.471(9) yes .
N4 C10 1.090(16) yes .
C2 C3 1.408(7) yes .
C2 C7 1.419(8) yes .
C3 C4 1.376(8) yes .
C4 C5 1.370(9) yes .
C5 C6 1.362(10) yes .
C6 C7 1.418(9) yes .
C7 C8 1.444(9) yes .
C9 C9 1.389(11) yes 16_546
C10 C11 1.443(18) yes .
C3 H3 0.930 no .
C4 H4 0.930 no .
C5 H5 0.930 no .
C6 H6 0.930 no .
C8 H8 0.930 no .
C9 H9A 0.970 no .
C9 H9B 0.970 no .

loop_
_geom_contact_atom_site_label_1
_geom_contact_atom_site_label_2
_geom_contact_distance
_geom_contact_publ_flag
_geom_contact_site_symmetry_2
Mn1 N1 3.148(5) no 2_545
Mn1 N1 3.148(5) no 3_645
Mn1 N1 3.148(5) no 4_655
Mn2 C1 3.406(5) no 16_546
Mn2 C2 2.912(5) no 16_546
Mn2 C7 3.330(6) no .
Mn2 C7 3.330(6) no 16_546
Mn2 C8 2.934(6) no 16_546
Mn2 C9 2.913(8) no 16_546
O1 C8 2.937(7) no .
N1 C9 3.449(9) no 16_546
N3 C2 2.959(7) no .
C2 C5 2.840(8) no .
C3 C6 2.760(9) no .
C4 C7 2.751(8) no .
C8 C9 3.497(10) no 16_546
N2 C11 2.880(17) no 5_655
C3 C4 3.551(8) no 12_647
C4 C3 3.551(8) no 10_567
C11 N2 2.880(17) no 5_654
Mn2 H9B 3.3157 no .
Mn2 H9B 3.3157 no 16_546
O1 H3 2.5347 no .
N1 H9B 3.1581 no 16_546
N3 H9A 3.1656 no 16_546
N3 H9B 2.7271 no 16_546
C1 H9B 3.3841 no 16_546
C2 H4 3.2579 no .
C2 H6 3.2979 no .
C2 H8 3.3164 no .
C3 H5 3.2395 no .
C4 H6 3.1932 no .
C5 H3 3.2303 no .
C6 H4 3.1883 no .
C6 H8 2.5512 no .
C7 H3 3.2452 no .
C7 H5 3.2621 no .
C8 H6 2.5800 no .
C8 H9A 2.5067 no .
C8 H9B 2.8152 no .
C9 H8 2.4850 no .
C11 H6 3.5341 no 16_546
H3 H4 2.2802 no .
H4 H5 2.2928 no .
H5 H6 2.2944 no .
H6 H8 2.3417 no .
H8 H9A 2.2713 no .
H8 H9B 2.8450 no .
H9A H9A 2.3643 no 16_546
H9A H9B 2.1180 no 16_546
H9B H9B 2.7096 no 16_546
O1 H4 3.4818 no 12_647
O1 H9A 3.1698 no 2_555
O1 H9B 3.1315 no 2_555
N1 H5 3.3746 no 9_657
N1 H5 3.2179 no 12_647
N1 H6 3.5461 no 9_657
N1 H9B 3.1714 no 13_556
N2 H5 3.3145 no 9_657
N2 H5 3.3145 no 10_557
N2 H5 3.3145 no 11_547
N2 H5 3.3145 no 12_647
N2 H6 3.5902 no 9_657
N2 H6 3.5902 no 10_557
N2 H6 3.5902 no 11_547
N2 H6 3.5902 no 12_647
C1 H5 3.1605 no 9_657
C1 H5 3.0402 no 12_647
C1 H6 3.5697 no 9_657
C1 H9B 3.3756 no 13_556
C2 H4 3.0032 no 12_647
C2 H8 3.3640 no 2_555
C2 H9A 3.3892 no 2_555
C3 H4 2.6679 no 12_647
C3 H8 2.7377 no 2_555
C3 H9A 3.0136 no 2_555
C4 H3 3.2889 no 12_647
C4 H4 3.0810 no 12_647
C4 H6 3.2082 no 2_555
C4 H8 2.9690 no 2_555
C5 H6 3.3480 no 2_555
C5 H8 3.4515 no 9_657
C6 H6 3.5433 no 9_657
C7 H6 3.3932 no 9_657
C8 H3 3.5846 no 4_555
C8 H5 3.5896 no 9_657
C8 H6 3.5934 no 9_657
C9 H3 3.3634 no 4_555
C11 H6 3.5341 no 13_556
C11 H6 3.5341 no 14_656
C11 H6 3.5341 no 15_646
H3 C4 3.2889 no 10_567
H3 C8 3.5846 no 2_555
H3 C9 3.3634 no 2_555
H3 H3 3.0730 no 3_655
H3 H4 3.0813 no 10_567
H3 H4 2.7753 no 12_647
H3 H8 2.7409 no 2_555
H3 H9A 2.4767 no 2_555
H3 H9B 3.5659 no 2_555
H4 O1 3.4818 no 10_567
H4 C2 3.0032 no 10_567
H4 C3 2.6679 no 10_567
H4 C4 3.0810 no 10_567
H4 H3 2.7753 no 10_567
H4 H3 3.0813 no 12_647
H4 H4 3.4048 no 10_567
H4 H4 3.4048 no 12_647
H4 H6 3.1080 no 2_555
H4 H8 3.1194 no 2_555
H5 N1 3.3746 no 9_657
H5 N1 3.2179 no 10_567
H5 N2 3.3145 no 9_657
H5 C1 3.1605 no 9_657
H5 C1 3.0402 no 10_567
H5 C8 3.5896 no 9_657
H5 H6 3.3473 no 2_555
H5 H8 3.5244 no 9_657
H5 H9A 3.3780 no 9_657
H5 H9B 3.3410 no 8_555
H6 N1 3.5461 no 9_657
H6 N2 3.5902 no 9_657
H6 C1 3.5697 no 9_657
H6 C4 3.2082 no 4_555
H6 C5 3.3480 no 4_555
H6 C6 3.5433 no 9_657
H6 C7 3.3932 no 9_657
H6 C8 3.5934 no 9_657
H6 C11 3.5341 no 13_456
H6 H4 3.1080 no 4_555
H6 H5 3.3473 no 4_555
H8 C2 3.3640 no 4_555
H8 C3 2.7377 no 4_555
H8 C4 2.9690 no 4_555
H8 C5 3.4515 no 9_657
H8 H3 2.7409 no 4_555
H8 H4 3.1194 no 4_555
H8 H5 3.5244 no 9_657
H9A O1 3.1698 no 4_555
H9A C2 3.3892 no 4_555
H9A C3 3.0136 no 4_555
H9A H3 2.4767 no 4_555
H9A H5 3.3780 no 9_657
H9B O1 3.1315 no 4_555
H9B N1 3.1714 no 13_456
H9B C1 3.3756 no 13_456
H9B H3 3.5659 no 4_555
H9B H5 3.3410 no 8_554

loop_
_geom_torsion_atom_site_label_1
_geom_torsion_atom_site_label_2
_geom_torsion_atom_site_label_3
_geom_torsion_atom_site_label_4
_geom_torsion
_geom_torsion_publ_flag
_geom_torsion_site_symmetry_1
_geom_torsion_site_symmetry_3
_geom_torsion_site_symmetry_4
O1 Mn2 O1 C2 -173.4(3) no . 16_546 16_546
O1 Mn2 O1 C2 -173.4(3) no 16_546 . .
N1 Mn2 O1 C2 -80.4(3) no . . .
N1 Mn2 O1 C2 94.8(3) no 16_546 . .
O1 Mn2 N3 C8 -6.5(4) no . . .
O1 Mn2 N3 C9 172.3(3) no . . .
N3 Mn2 O1 C2 8.6(3) no . . .
N1 Mn2 O1 C2 94.8(3) no . 16_546 16_546
N1 Mn2 O1 C2 -80.4(3) no 16_546 16_546 16_546
O1 Mn2 N3 C8 -6.5(4) no 16_546 16_546 16_546
O1 Mn2 N3 C9 172.3(3) no 16_546 16_546 16_546
N3 Mn2 O1 C2 8.6(3) no 16_546 16_546 16_546
N1 Mn2 N3 C8 85.0(4) no . . .
N1 Mn2 N3 C9 -96.3(3) no . . .
N1 Mn2 N3 C8 -99.1(4) no . 16_546 16_546
N1 Mn2 N3 C9 79.6(3) no . 16_546 16_546
N1 Mn2 N3 C8 -99.1(4) no 16_546 . .
N1 Mn2 N3 C9 79.6(3) no 16_546 . .
N1 Mn2 N3 C8 85.0(4) no 16_546 16_546 16_546
N1 Mn2 N3 C9 -96.3(3) no 16_546 16_546 16_546
N3 Mn2 N3 C8 171.2(4) no . 16_546 16_546
N3 Mn2 N3 C9 -10.0(3) no . 16_546 16_546
N3 Mn2 N3 C8 171.2(4) no 16_546 . .
N3 Mn2 N3 C9 -10.0(3) no 16_546 . .
Mn2 O1 C2 C3 173.9(2) no . . .
Mn2 O1 C2 C7 -6.5(7) no . . .
Mn2 N3 C8 C7 2.2(9) no . . .
Mn2 N3 C9 C9 29.2(6) no . . 16_546
C8 N3 C9 C9 -151.9(5) no . . 16_546
C9 N3 C8 C7 -176.5(5) no . . .
O1 C2 C3 C4 180.0(4) no . . .
O1 C2 C7 C6 -179.8(4) no . . .
O1 C2 C7 C8 -0.9(8) no . . .
C3 C2 C7 C6 -0.3(7) no . . .
C3 C2 C7 C8 178.6(4) no . . .
C7 C2 C3 C4 0.3(7) no . . .
C2 C3 C4 C5 -0.5(8) no . . .
C3 C4 C5 C6 0.6(9) no . . .
C4 C5 C6 C7 -0.5(10) no . . .
C5 C6 C7 C2 0.4(9) no . . .
C5 C6 C7 C8 -178.6(6) no . . .
C2 C7 C8 N3 3.0(9) no . . .
C6 C7 C8 N3 -178.1(6) no . . .
N3 C9 C9 N3 -36.6(8) no . 16_546 16_546
